data_4114848
loop_
_publ_author_name
'Juan C. Noveron'
'Myoung Soo Lah'
'Rico E. Del Sesto'
'Atta M. Arif'
'Joel S. Miller'
'Peter J. Stang'

_publ_section_title
;
 Engineering the Structure and Magnetic Properties of Crystalline Solids
 via the Metal-Directed Self-Assembly of a Versatile Molecular Building
 Unit
;
_journal_name_full 'Journal of the American Chemical Society'
_journal_page_first 6613
_journal_page_last 6625
_journal_paper_doi 10.1021/ja0200241
_journal_volume 124
_journal_year 2002
_chemical_formula_sum 'C24 H24 Mn N6 O10'
_chemical_formula_weight 611.43
_chemical_name_systematic
;
 ?
;
_space_group_IT_number 2
_symmetry_cell_setting triclinic
_symmetry_space_group_name_Hall '-P 1'
_symmetry_space_group_name_H-M 'P -1'
_atom_sites_solution_hydrogens geom
_atom_sites_solution_primary direct
_atom_sites_solution_secondary difmap
_audit_creation_method SHELXL-97
_cell_angle_alpha 75.4420(16)
_cell_angle_beta 73.0274(14)
_cell_angle_gamma 82.5842(12)
_cell_formula_units_Z 1
_cell_length_a 7.4848(2)
_cell_length_b 9.1264(3)
_cell_length_c 10.0961(3)
_cell_measurement_reflns_used 2003
_cell_measurement_temperature 200(1)
_cell_measurement_theta_max 27.485
_cell_measurement_theta_min 1.018
_cell_volume 637.28(3)
_computing_cell_refinement DENZO-SMN
_computing_data_collection 'Nonius COLLECT'
_computing_data_reduction DENZO-SMN
_computing_molecular_graphics 'WinGx, Ortep3'
_computing_structure_refinement 'SHELXL-97 (Sheldrick, 1997)'
_computing_structure_solution SIR97
_diffrn_ambient_temperature 200(1)
_diffrn_measured_fraction_theta_full 0.971
_diffrn_measured_fraction_theta_max 0.971
_diffrn_measurement_device_type 'Nonius KappaCCD Diffractometer'
_diffrn_measurement_method 'Phi plus Omega scan'
_diffrn_radiation_monochromator graphite
_diffrn_radiation_source 'fine-focus sealed tube'
_diffrn_radiation_type MoK\a
_diffrn_radiation_wavelength 0.71073
_diffrn_reflns_av_R_equivalents 0.0183
_diffrn_reflns_av_sigmaI/netI 0.0481
_diffrn_reflns_limit_h_max 9
_diffrn_reflns_limit_h_min -8
_diffrn_reflns_limit_k_max 11
_diffrn_reflns_limit_k_min -11
_diffrn_reflns_limit_l_max 13
_diffrn_reflns_limit_l_min -13
_diffrn_reflns_number 4461
_diffrn_reflns_theta_full 27.47
_diffrn_reflns_theta_max 27.47
_diffrn_reflns_theta_min 4.02
_diffrn_standards_decay_% '< 2.0'
_exptl_absorpt_coefficient_mu 0.589
_exptl_absorpt_correction_T_max 0.9168
_exptl_absorpt_correction_T_min 0.8072
_exptl_absorpt_correction_type multi-scan
_exptl_absorpt_process_details 'DENZO-SMN (Otwinowski & Minor, 1997)'
_exptl_crystal_colour 'pale brown'
_exptl_crystal_density_diffrn 1.593
_exptl_crystal_description prism
_exptl_crystal_F_000 315
_exptl_crystal_size_max 0.38
_exptl_crystal_size_mid 0.25
_exptl_crystal_size_min 0.15
_refine_diff_density_max 0.199
_refine_diff_density_min -0.313
_refine_diff_density_rms 0.052
_refine_ls_extinction_method none
_refine_ls_goodness_of_fit_ref 1.033
_refine_ls_hydrogen_treatment mixed
_refine_ls_matrix_type full
_refine_ls_number_parameters 235
_refine_ls_number_reflns 2842
_refine_ls_number_restraints 0
_refine_ls_restrained_S_all 1.033
_refine_ls_R_factor_all 0.0446
_refine_ls_R_factor_gt 0.0329
_refine_ls_shift/su_max 0.000
_refine_ls_shift/su_mean 0.000
_refine_ls_structure_factor_coef Fsqd
_refine_ls_weighting_details 'calc w=1/[\s^2^(Fo^2^)+(0.0298P)^2^+0.1725P] where P=(Fo^2^+2Fc^2^)/3'
_refine_ls_weighting_scheme calc
_refine_ls_wR_factor_gt 0.0761
_refine_ls_wR_factor_ref 0.0815
_reflns_number_gt 2375
_reflns_number_total 2842
_reflns_threshold_expression >2sigma(I)
_cod_data_source_file ja0200241_10.cif
_cod_data_source_block Mn_complex10
_cod_database_code 4114848

loop_
_symmetry_equiv_pos_as_xyz
'x, y, z'
'-x, -y, -z'

loop_
_atom_site_label
_atom_site_type_symbol
_atom_site_fract_x
_atom_site_fract_y
_atom_site_fract_z
_atom_site_U_iso_or_equiv
_atom_site_adp_type
_atom_site_occupancy
_atom_site_symmetry_multiplicity
_atom_site_calc_flag
_atom_site_refinement_flags
Mn1 Mn 0.0000 0.5000 1.0000 0.02198(12) Uani 1 2 d S
O1 O 0.13629(17) 0.18381(13) 0.37793(11) 0.0269(3) Uani 1 1 d .
O2 O 0.19863(18) 0.36629(14) 1.11124(13) 0.0275(3) Uani 1 1 d .
O3 O -0.17084(17) 0.31739(14) 1.16629(13) 0.0329(3) Uani 1 1 d .
O4 O -0.41162(19) 0.39424(14) 1.08415(13) 0.0372(3) Uani 1 1 d .
O5 O -0.43071(18) 0.20731(14) 1.26620(14) 0.0369(3) Uani 1 1 d .
N1 N 0.0789(2) 0.34892(15) 0.84562(14) 0.0254(3) Uani 1 1 d .
N2 N 0.2295(2) 0.04914(16) 0.57029(14) 0.0239(3) Uani 1 1 d .
N3 N -0.33956(19) 0.30665(14) 1.17254(13) 0.0210(3) Uani 1 1 d .
C1 C 0.0879(3) 0.39845(19) 0.70698(17) 0.0285(4) Uani 1 1 d .
C2 C 0.1343(3) 0.30760(19) 0.61035(17) 0.0280(4) Uani 1 1 d .
C3 C 0.1758(2) 0.15358(17) 0.65680(16) 0.0211(3) Uani 1 1 d .
C4 C 0.1683(3) 0.10110(19) 0.80041(18) 0.0299(4) Uani 1 1 d .
C5 C 0.1201(3) 0.20009(19) 0.88895(18) 0.0303(4) Uani 1 1 d .
C6 C 0.2084(2) 0.06728(17) 0.43679(16) 0.0207(3) Uani 1 1 d .
C7 C 0.2766(2) -0.06418(18) 0.36775(16) 0.0223(3) Uani 1 1 d .
C8 C 0.3051(3) -0.0363(2) 0.22125(18) 0.0322(4) Uani 1 1 d .
C9 C 0.3639(3) -0.1529(2) 0.1503(2) 0.0387(5) Uani 1 1 d .
C10 C 0.3956(3) -0.2984(2) 0.2244(2) 0.0361(4) Uani 1 1 d .
C11 C 0.3682(3) -0.3269(2) 0.3697(2) 0.0365(4) Uani 1 1 d .
C12 C 0.3080(3) -0.2113(2) 0.44150(19) 0.0315(4) Uani 1 1 d .
H1 H 0.055(3) 0.504(2) 0.677(2) 0.037(5) Uiso 1 1 d .
H2 H 0.142(3) 0.353(2) 0.512(2) 0.030(5) Uiso 1 1 d .
H2A H 0.174(3) 0.304(3) 1.190(3) 0.055(7) Uiso 1 1 d .
H2B H 0.317(4) 0.396(3) 1.087(3) 0.066(8) Uiso 1 1 d .
H2N H 0.276(3) -0.034(2) 0.608(2) 0.029(5) Uiso 1 1 d .
H4 H 0.192(3) -0.001(2) 0.837(2) 0.038(5) Uiso 1 1 d .
H5 H 0.120(3) 0.161(2) 0.985(2) 0.031(5) Uiso 1 1 d .
H8 H 0.281(3) 0.063(2) 0.171(2) 0.039(5) Uiso 1 1 d .
H9 H 0.384(3) -0.131(2) 0.048(2) 0.046(6) Uiso 1 1 d .
H10 H 0.436(3) -0.379(2) 0.177(2) 0.040(6) Uiso 1 1 d .
H11 H 0.390(3) -0.425(3) 0.423(2) 0.058(7) Uiso 1 1 d .
H12 H 0.287(3) -0.233(2) 0.542(2) 0.047(6) Uiso 1 1 d .

loop_
_atom_site_aniso_label
_atom_site_aniso_U_11
_atom_site_aniso_U_22
_atom_site_aniso_U_33
_atom_site_aniso_U_23
_atom_site_aniso_U_13
_atom_site_aniso_U_12
Mn1 0.0310(2) 0.01934(18) 0.01683(18) -0.00424(13) -0.00969(14) 0.00215(14)
O1 0.0324(7) 0.0294(6) 0.0193(5) -0.0069(5) -0.0099(5) 0.0066(5)
O2 0.0267(7) 0.0293(6) 0.0252(6) 0.0010(5) -0.0108(5) -0.0024(5)
O3 0.0242(7) 0.0392(7) 0.0349(7) -0.0024(6) -0.0100(5) -0.0079(5)
O4 0.0395(8) 0.0328(7) 0.0354(7) 0.0071(6) -0.0179(6) 0.0007(6)
O5 0.0321(7) 0.0329(7) 0.0380(7) 0.0118(6) -0.0104(6) -0.0120(6)
N1 0.0344(8) 0.0231(7) 0.0211(7) -0.0056(6) -0.0122(6) 0.0022(6)
N2 0.0341(8) 0.0194(7) 0.0204(7) -0.0058(6) -0.0115(6) 0.0027(6)
N3 0.0254(7) 0.0172(6) 0.0210(6) -0.0054(5) -0.0069(5) -0.0001(5)
C1 0.0412(11) 0.0225(8) 0.0224(8) -0.0048(7) -0.0121(7) 0.0035(7)
C2 0.0414(11) 0.0251(8) 0.0186(8) -0.0043(7) -0.0118(7) 0.0012(7)
C3 0.0233(8) 0.0223(8) 0.0195(7) -0.0061(6) -0.0073(6) -0.0014(6)
C4 0.0491(12) 0.0191(8) 0.0235(8) -0.0037(7) -0.0163(8) 0.0040(7)
C5 0.0488(12) 0.0249(8) 0.0192(8) -0.0050(7) -0.0150(8) 0.0044(8)
C6 0.0182(8) 0.0265(8) 0.0174(7) -0.0052(6) -0.0035(6) -0.0033(6)
C7 0.0193(8) 0.0266(8) 0.0227(8) -0.0082(7) -0.0053(6) -0.0027(6)
C8 0.0448(11) 0.0284(9) 0.0242(8) -0.0075(8) -0.0108(8) 0.0016(8)
C9 0.0541(13) 0.0384(10) 0.0259(9) -0.0149(8) -0.0088(9) -0.0006(9)
C10 0.0385(11) 0.0346(10) 0.0405(10) -0.0226(9) -0.0074(8) 0.0000(8)
C11 0.0474(12) 0.0248(9) 0.0410(11) -0.0109(8) -0.0164(9) 0.0021(8)
C12 0.0417(11) 0.0299(9) 0.0259(9) -0.0082(8) -0.0121(8) -0.0018(8)

loop_
_atom_type_symbol
_atom_type_description
_atom_type_scat_dispersion_real
_atom_type_scat_dispersion_imag
_atom_type_scat_source
C C 0.0033 0.0016 'International Tables Vol C Tables 4.2.6.8 and 6.1.1.4'
H H 0.0000 0.0000 'International Tables Vol C Tables 4.2.6.8 and 6.1.1.4'
N N 0.0061 0.0033 'International Tables Vol C Tables 4.2.6.8 and 6.1.1.4'
O O 0.0106 0.0060 'International Tables Vol C Tables 4.2.6.8 and 6.1.1.4'
Mn Mn 0.3368 0.7283 'International Tables Vol C Tables 4.2.6.8 and 6.1.1.4'

loop_
_geom_angle_atom_site_label_1
_geom_angle_atom_site_label_2
_geom_angle_atom_site_label_3
_geom_angle
_geom_angle_site_symmetry_1
_geom_angle_site_symmetry_3
O2 Mn1 O2 180.0 . 2_567
O2 Mn1 N1 90.69(5) . 2_567
O2 Mn1 N1 89.31(5) 2_567 2_567
O2 Mn1 N1 89.31(5) . .
O2 Mn1 N1 90.69(5) 2_567 .
N1 Mn1 N1 180.00(5) 2_567 .
O2 Mn1 O3 75.68(5) . .
O2 Mn1 O3 104.32(5) 2_567 .
N1 Mn1 O3 89.65(5) 2_567 .
N1 Mn1 O3 90.35(5) . .
O2 Mn1 O3 104.32(5) . 2_567
O2 Mn1 O3 75.68(5) 2_567 2_567
N1 Mn1 O3 90.35(5) 2_567 2_567
N1 Mn1 O3 89.65(5) . 2_567
O3 Mn1 O3 180.0 . 2_567
Mn1 O2 H2A 127.5(17) . .
Mn1 O2 H2B 119.3(16) . .
H2A O2 H2B 111(2) . .
N3 O3 Mn1 120.80(10) . .
C1 N1 C5 115.95(14) . .
C1 N1 Mn1 123.45(11) . .
C5 N1 Mn1 120.60(10) . .
C6 N2 C3 127.10(14) . .
C6 N2 H2N 118.7(13) . .
C3 N2 H2N 114.1(13) . .
O5 N3 O4 120.78(14) . .
O5 N3 O3 119.44(13) . .
O4 N3 O3 119.78(13) . .
N1 C1 C2 124.51(15) . .
N1 C1 H1 115.8(12) . .
C2 C1 H1 119.6(12) . .
C1 C2 C3 118.92(15) . .
C1 C2 H2 119.3(11) . .
C3 C2 H2 121.7(11) . .
C2 C3 C4 117.05(14) . .
C2 C3 N2 125.11(14) . .
C4 C3 N2 117.81(14) . .
C5 C4 C3 119.92(15) . .
C5 C4 H4 120.0(12) . .
C3 C4 H4 120.1(12) . .
N1 C5 C4 123.63(15) . .
N1 C5 H5 118.7(11) . .
C4 C5 H5 117.6(11) . .
O1 C6 N2 121.85(14) . .
O1 C6 C7 121.95(14) . .
N2 C6 C7 116.20(14) . .
C12 C7 C8 118.73(15) . .
C12 C7 C6 123.94(14) . .
C8 C7 C6 117.31(14) . .
C9 C8 C7 120.66(17) . .
C9 C8 H8 120.0(12) . .
C7 C8 H8 119.3(12) . .
C10 C9 C8 120.14(17) . .
C10 C9 H9 120.2(13) . .
C8 C9 H9 119.7(13) . .
C9 C10 C11 119.54(16) . .
C9 C10 H10 120.8(12) . .
C11 C10 H10 119.7(12) . .
C10 C11 C12 120.68(18) . .
C10 C11 H11 121.6(14) . .
C12 C11 H11 117.7(14) . .
C11 C12 C7 120.25(17) . .
C11 C12 H12 120.0(13) . .
C7 C12 H12 119.8(13) . .

loop_
_geom_bond_atom_site_label_1
_geom_bond_atom_site_label_2
_geom_bond_distance
_geom_bond_site_symmetry_2
Mn1 O2 2.1860(12) .
Mn1 O2 2.1860(12) 2_567
Mn1 N1 2.2387(13) 2_567
Mn1 N1 2.2387(13) .
Mn1 O3 2.2630(12) .
Mn1 O3 2.2631(12) 2_567
O1 C6 1.2236(19) .
O2 H2A 0.84(2) .
O2 H2B 0.91(3) .
O3 N3 1.2612(18) .
O4 N3 1.2399(17) .
O5 N3 1.2384(18) .
N1 C1 1.343(2) .
N1 C5 1.343(2) .
N2 C6 1.3691(19) .
N2 C3 1.396(2) .
N2 H2N 0.837(19) .
C1 C2 1.376(2) .
C1 H1 0.96(2) .
C2 C3 1.390(2) .
C2 H2 0.959(19) .
C3 C4 1.395(2) .
C4 C5 1.371(2) .
C4 H4 0.93(2) .
C5 H5 0.943(19) .
C6 C7 1.497(2) .
C7 C12 1.390(2) .
C7 C8 1.392(2) .
C8 C9 1.385(2) .
C8 H8 0.95(2) .
C9 C10 1.380(3) .
C9 H9 0.97(2) .
C10 C11 1.381(3) .
C10 H10 0.94(2) .
C11 C12 1.382(2) .
C11 H11 0.95(2) .
C12 H12 0.95(2) .

loop_
_geom_hbond_atom_site_label_D
_geom_hbond_atom_site_label_H
_geom_hbond_atom_site_label_A
_geom_hbond_distance_DH
_geom_hbond_distance_HA
_geom_hbond_distance_DA
_geom_hbond_angle_DHA
_geom_hbond_site_symmetry_A
O2 H2A O1 0.84(2) 1.90(3) 2.7301(17) 172(2) 1_556
O2 H2B O4 0.91(3) 2.02(3) 2.8881(19) 160(2) 1_655
N2 H2N O5 0.837(19) 2.20(2) 3.0115(19) 163.3(18) 2_557

loop_
_geom_torsion_atom_site_label_1
_geom_torsion_atom_site_label_2
_geom_torsion_atom_site_label_3
_geom_torsion_atom_site_label_4
_geom_torsion
_geom_torsion_site_symmetry_1
O2 Mn1 O3 N3 -176.39(12) .
O2 Mn1 O3 N3 3.61(12) 2_567
N1 Mn1 O3 N3 92.81(11) 2_567
N1 Mn1 O3 N3 -87.19(11) .
O3 Mn1 O3 N3 -74(100) 2_567
O2 Mn1 N1 C1 -144.58(14) .
O2 Mn1 N1 C1 35.42(14) 2_567
N1 Mn1 N1 C1 -27(100) 2_567
O3 Mn1 N1 C1 139.75(14) .
O3 Mn1 N1 C1 -40.25(14) 2_567
O2 Mn1 N1 C5 35.64(14) .
O2 Mn1 N1 C5 -144.36(14) 2_567
N1 Mn1 N1 C5 153(100) 2_567
O3 Mn1 N1 C5 -40.03(14) .
O3 Mn1 N1 C5 139.97(14) 2_567
Mn1 O3 N3 O5 -178.74(10) .
Mn1 O3 N3 O4 2.09(18) .
C5 N1 C1 C2 0.4(3) .
Mn1 N1 C1 C2 -179.36(14) .
N1 C1 C2 C3 -0.2(3) .
C1 C2 C3 C4 -0.3(3) .
C1 C2 C3 N2 -178.27(17) .
C6 N2 C3 C2 -17.1(3) .
C6 N2 C3 C4 164.96(16) .
C2 C3 C4 C5 0.5(3) .
N2 C3 C4 C5 178.63(17) .
C1 N1 C5 C4 -0.2(3) .
Mn1 N1 C5 C4 179.59(15) .
C3 C4 C5 N1 -0.3(3) .
C3 N2 C6 O1 0.0(3) .
C3 N2 C6 C7 -179.26(15) .
O1 C6 C7 C12 -160.46(17) .
N2 C6 C7 C12 18.9(2) .
O1 C6 C7 C8 17.9(2) .
N2 C6 C7 C8 -162.80(15) .
C12 C7 C8 C9 -0.1(3) .
C6 C7 C8 C9 -178.53(17) .
C7 C8 C9 C10 -0.2(3) .
C8 C9 C10 C11 0.0(3) .
C9 C10 C11 C12 0.5(3) .
C10 C11 C12 C7 -0.8(3) .
C8 C7 C12 C11 0.6(3) .
C6 C7 C12 C11 178.94(17) .
